data_7710843
loop_
_publ_author_name
'Yan, Yong'
'Zhang, Ningning'
'B\"orner, Martin'
'Kersting, Berthold'
'Krautscheid, Harald'

_publ_section_title
;
 Hydroxamate based transition metal-organic coordination polymers with
 semiconductive properties
;
_journal_name_full 'Dalton Transactions'
_journal_paper_doi 10.1039/D2DT01359B
_journal_year 2022
_chemical_formula_sum 'C28 H16 Mn2 N4 O16'
_chemical_formula_weight 774.33
_space_group_crystal_system triclinic
_space_group_IT_number 2
_space_group_name_Hall '-P 1'
_space_group_name_H-M_alt 'P -1'
_atom_sites_solution_hydrogens mixed
_atom_sites_solution_primary direct
_atom_sites_solution_secondary difmap
_audit_creation_method SHELXL-2014/7
_audit_update_record
;
2022-07-07 deposited with the CCDC.	2022-07-28 downloaded from the CCDC.
;
_cell_angle_alpha 76.213(3)
_cell_angle_beta 80.550(3)
_cell_angle_gamma 68.314(3)
_cell_formula_units_Z 1
_cell_length_a 7.0493(3)
_cell_length_b 9.1088(4)
_cell_length_c 11.3580(4)
_cell_measurement_reflns_used 13333
_cell_measurement_temperature 180(2)
_cell_measurement_theta_max 70.87
_cell_measurement_theta_min 4.02
_cell_volume 655.82(5)
_computing_cell_refinement 'STOE X-AREA'
_computing_data_collection 'STOE X-AREA'
_computing_data_reduction 'STOE X-AREA'
_computing_molecular_graphics 'Olex2 (Dolomanov et al., 2009)'
_computing_publication_material 'Olex2 (Dolomanov et al., 2009)'
_computing_structure_refinement 'SHELXL-2014/7 (Sheldrick, 2014)'
_computing_structure_solution SHELXS
_diffrn_ambient_temperature 180(2)
_diffrn_measured_fraction_theta_full 0.993
_diffrn_measured_fraction_theta_max 0.976
_diffrn_measurement_device_type 'STOE STADIVARI'
_diffrn_measurement_method 'rotation method, \w scans'
_diffrn_radiation_type CuK\a
_diffrn_radiation_wavelength 1.54186
_diffrn_reflns_av_R_equivalents 0.0296
_diffrn_reflns_av_unetI/netI 0.0172
_diffrn_reflns_Laue_measured_fraction_full 0.993
_diffrn_reflns_Laue_measured_fraction_max 0.976
_diffrn_reflns_limit_h_max 7
_diffrn_reflns_limit_h_min -8
_diffrn_reflns_limit_k_max 4
_diffrn_reflns_limit_k_min -10
_diffrn_reflns_limit_l_max 12
_diffrn_reflns_limit_l_min -13
_diffrn_reflns_number 12606
_diffrn_reflns_point_group_measured_fraction_full 0.993
_diffrn_reflns_point_group_measured_fraction_max 0.976
_diffrn_reflns_theta_full 67.686
_diffrn_reflns_theta_max 70.835
_diffrn_reflns_theta_min 4.022
_diffrn_source 'GeniX 3D HF Cu'
_exptl_absorpt_coefficient_mu 8.735
_exptl_absorpt_correction_T_max 0.5517
_exptl_absorpt_correction_T_min 0.1973
_exptl_absorpt_correction_type multi-scan
_exptl_absorpt_process_details
;
STOE X-Red32, absorption correction by Gaussian integration, analogous to
P. Coppens, "The Evaluation of Absorption and Extinction in Single-Crystal
Structure Analysis", published in: F. R. Ahmed (Editor), "Crystallographic
Computing", Munksgaard, Copenhagen (1970), 255 - 270. Afterwards scaling of
reflection intensities was performed within STOE LANA. J. Koziskova, F. Hahn,
J. Richter, J. Kozisek, Acta Chimica Slovaca, vol. 9, no. 2, 2016, pp. 136-140.
;
_exptl_crystal_colour brown
_exptl_crystal_density_diffrn 1.961
_exptl_crystal_description block
_exptl_crystal_F_000 390
_exptl_crystal_size_max 0.100
_exptl_crystal_size_mid 0.060
_exptl_crystal_size_min 0.030
_refine_diff_density_max 0.483
_refine_diff_density_min -0.560
_refine_diff_density_rms 0.071
_refine_ls_extinction_method none
_refine_ls_goodness_of_fit_ref 1.064
_refine_ls_hydrogen_treatment constr
_refine_ls_matrix_type full
_refine_ls_number_parameters 227
_refine_ls_number_reflns 2474
_refine_ls_number_restraints 0
_refine_ls_restrained_S_all 1.064
_refine_ls_R_factor_all 0.0356
_refine_ls_R_factor_gt 0.0320
_refine_ls_shift/su_max 0.001
_refine_ls_shift/su_mean 0.000
_refine_ls_structure_factor_coef Fsqd
_refine_ls_weighting_details 'w=1/[\s^2^(Fo^2^)+(0.0647P)^2^+0.1879P] where P=(Fo^2^+2Fc^2^)/3'
_refine_ls_weighting_scheme calc
_refine_ls_wR_factor_gt 0.0883
_refine_ls_wR_factor_ref 0.0924
_reflns_Friedel_coverage 0.000
_reflns_number_gt 2277
_reflns_number_total 2474
_reflns_threshold_expression 'I > 2\s(I)'
_cod_data_source_file d2dt01359b2.cif
_cod_data_source_block Mn-ONDI-2
_cod_database_code 7710843
_shelx_shelxl_version_number 2014/7
_shelx_space_group_comment
;
The symmetry employed for this shelxl refinement is uniquely defined
by the following loop, which should always be used as a source of
symmetry information in preference to the above space-group names.
They are only intended as comments.
;
_shelx_estimated_absorpt_t_min 0.475
_shelx_estimated_absorpt_t_max 0.780

loop_
_space_group_symop_operation_xyz
'x, y, z'
'-x, -y, -z'

loop_
_atom_site_label
_atom_site_type_symbol
_atom_site_fract_x
_atom_site_fract_y
_atom_site_fract_z
_atom_site_U_iso_or_equiv
_atom_site_adp_type
_atom_site_occupancy
_atom_site_site_symmetry_order
_atom_site_calc_flag
_atom_site_refinement_flags_posn
_atom_site_refinement_flags_adp
_atom_site_refinement_flags_occupancy
_atom_site_disorder_assembly
_atom_site_disorder_group
Mn1 Mn 0.24247(5) 0.36342(4) 0.50575(3) 0.02166(14) Uani 1 1 d . . . . .
C1 C 0.0774(3) 0.4119(2) 0.27491(18) 0.0206(4) Uani 1 1 d . . . . .
C2 C 0.0629(3) 0.6901(2) 0.17925(17) 0.0195(4) Uani 1 1 d . . . . .
C3 C 0.0304(3) 0.6620(2) 0.06173(18) 0.0186(4) Uani 1 1 d . . . . .
C4 C 0.0056(3) 0.7834(2) -0.04005(18) 0.0203(4) Uani 1 1 d . . . . .
H4 H 0.0119 0.8840 -0.0349 0.024 Uiso 1 1 calc R U . . .
C5 C -0.0288(3) 0.7595(3) -0.15139(18) 0.0211(4) Uani 1 1 d . . . . .
H5 H -0.0437 0.8431 -0.2213 0.025 Uiso 1 1 calc R U . . .
C6 C -0.0409(3) 0.6140(2) -0.15889(17) 0.0187(4) Uani 1 1 d . . . . .
C7 C -0.0180(3) 0.4880(2) -0.05555(17) 0.0185(4) Uani 1 1 d . . . . .
N1 N 0.0738(3) 0.5624(2) 0.27842(15) 0.0197(4) Uani 1 1 d . . . . .
O1 O 0.0751(2) 0.81513(17) 0.19190(13) 0.0244(3) Uani 1 1 d . . . . .
O2 O 0.0832(2) 0.58938(17) 0.39084(12) 0.0226(3) Uani 1 1 d . . . . .
O3 O 0.1101(2) 0.30478(17) 0.36706(12) 0.0234(3) Uani 1 1 d . . . . .
C8 C 0.4588(3) 0.3399(2) 0.83989(18) 0.0190(4) Uani 1 1 d . . . . .
C9 C 0.3984(3) 0.1570(2) 0.73147(18) 0.0191(4) Uani 1 1 d . . . . .
C10 C 0.4454(3) 0.0273(2) 0.83940(18) 0.0178(4) Uani 1 1 d . . . . .
C11 C 0.4415(3) -0.1227(2) 0.83730(18) 0.0199(4) Uani 1 1 d . . . . .
H11 H 0.4167 -0.1444 0.7646 0.024 Uiso 1 1 calc R U . . .
C12 C 0.4744(3) -0.2430(2) 0.94330(18) 0.0189(4) Uani 1 1 d . . . . .
H12 H 0.4735 -0.3465 0.9415 0.023 Uiso 1 1 calc R U . . .
C13 C 0.5081(3) -0.2122(2) 1.04968(17) 0.0172(4) Uani 1 1 d . . . . .
C14 C 0.5153(3) -0.0605(2) 1.05322(17) 0.0174(4) Uani 1 1 d . . . . .
N2 N 0.4021(3) 0.3050(2) 0.74011(15) 0.0192(3) Uani 1 1 d . . . . .
O4 O 0.3483(2) 0.14088(17) 0.63764(12) 0.0224(3) Uani 1 1 d . . . . .
O5 O 0.3494(2) 0.42710(17) 0.64303(12) 0.0228(3) Uani 1 1 d . . . . .
O6 O 0.4732(2) 0.47088(17) 0.83265(13) 0.0238(3) Uani 1 1 d . . . . .
O1W O 0.5393(2) 0.30094(18) 0.40355(13) 0.0269(3) Uani 1 1 d . . . . .
H1WA H 0.5649 0.3887 0.3674 0.040 Uiso 1 1 d R U . . .
H1WB H 0.6356 0.2499 0.4535 0.040 Uiso 1 1 d R U . . .
O2W O 0.8472(3) 0.1278(2) 0.5612(2) 0.0537(5) Uani 1 1 d . . . . .
H2WB H 0.9637 0.1340 0.5254 0.081 Uiso 1 1 d R U . . .
H2WA H 0.8251 0.1747 0.6229 0.081 Uiso 1 1 d R U . . .

loop_
_atom_site_aniso_label
_atom_site_aniso_U_11
_atom_site_aniso_U_22
_atom_site_aniso_U_33
_atom_site_aniso_U_23
_atom_site_aniso_U_13
_atom_site_aniso_U_12
Mn1 0.0289(2) 0.0218(2) 0.01278(19) 0.00011(12) -0.00903(13) -0.00612(14)
C1 0.0216(9) 0.0225(10) 0.0157(10) 0.0007(8) -0.0063(7) -0.0063(8)
C2 0.0204(9) 0.0215(10) 0.0152(10) -0.0013(7) -0.0040(7) -0.0061(8)
C3 0.0193(9) 0.0202(10) 0.0161(10) -0.0028(7) -0.0055(7) -0.0054(7)
C4 0.0242(10) 0.0184(10) 0.0186(10) -0.0021(7) -0.0037(8) -0.0076(8)
C5 0.0248(10) 0.0222(10) 0.0140(9) 0.0023(7) -0.0054(7) -0.0075(8)
C6 0.0202(9) 0.0208(10) 0.0137(9) -0.0018(7) -0.0041(7) -0.0055(8)
C7 0.0189(9) 0.0206(10) 0.0142(10) -0.0008(7) -0.0036(7) -0.0053(7)
N1 0.0252(8) 0.0213(9) 0.0125(8) -0.0033(6) -0.0055(6) -0.0062(7)
O1 0.0337(8) 0.0230(8) 0.0183(7) -0.0038(6) -0.0057(6) -0.0102(6)
O2 0.0327(8) 0.0238(7) 0.0109(7) -0.0021(5) -0.0082(6) -0.0074(6)
O3 0.0334(8) 0.0226(7) 0.0139(7) 0.0017(5) -0.0089(6) -0.0094(6)
C8 0.0202(9) 0.0182(10) 0.0175(10) -0.0030(7) -0.0054(7) -0.0041(7)
C9 0.0215(9) 0.0189(10) 0.0166(10) -0.0022(7) -0.0054(7) -0.0057(7)
C10 0.0215(9) 0.0167(9) 0.0150(9) -0.0007(7) -0.0056(7) -0.0060(7)
C11 0.0236(10) 0.0206(10) 0.0166(10) -0.0041(8) -0.0069(7) -0.0066(8)
C12 0.0224(9) 0.0164(9) 0.0191(10) -0.0029(7) -0.0054(7) -0.0071(7)
C13 0.0194(9) 0.0167(9) 0.0152(9) -0.0007(7) -0.0052(7) -0.0057(7)
C14 0.0192(9) 0.0170(9) 0.0153(9) -0.0014(8) -0.0045(7) -0.0054(7)
N2 0.0266(8) 0.0171(8) 0.0138(8) 0.0019(6) -0.0076(6) -0.0079(6)
O4 0.0332(8) 0.0211(7) 0.0142(7) 0.0002(5) -0.0090(6) -0.0100(6)
O5 0.0354(8) 0.0189(7) 0.0137(7) 0.0046(5) -0.0107(6) -0.0100(6)
O6 0.0358(8) 0.0177(7) 0.0197(7) 0.0006(5) -0.0087(6) -0.0114(6)
O1W 0.0343(8) 0.0254(8) 0.0201(8) 0.0012(6) -0.0034(6) -0.0122(6)
O2W 0.0619(13) 0.0454(12) 0.0572(13) -0.0164(10) -0.0253(10) -0.0099(10)

loop_
_atom_type_symbol
_atom_type_description
_atom_type_scat_dispersion_real
_atom_type_scat_dispersion_imag
_atom_type_scat_source
C C 0.0181 0.0091 'International Tables Vol C Tables 4.2.6.8 and 6.1.1.4'
H H 0.0000 0.0000 'International Tables Vol C Tables 4.2.6.8 and 6.1.1.4'
Mn Mn -0.5299 2.8052 'International Tables Vol C Tables 4.2.6.8 and 6.1.1.4'
N N 0.0311 0.0180 'International Tables Vol C Tables 4.2.6.8 and 6.1.1.4'
O O 0.0492 0.0322 'International Tables Vol C Tables 4.2.6.8 and 6.1.1.4'

loop_
_geom_angle_atom_site_label_1
_geom_angle_atom_site_label_2
_geom_angle_atom_site_label_3
_geom_angle
_geom_angle_site_symmetry_1
_geom_angle_site_symmetry_3
_geom_angle_publ_flag
O5 Mn1 O1W 93.17(6) . . ?
O5 Mn1 O2 105.43(5) . . ?
O1W Mn1 O2 99.88(6) . . ?
O5 Mn1 O4 75.52(5) . . ?
O1W Mn1 O4 90.22(6) . . ?
O2 Mn1 O4 169.75(6) . . ?
O5 Mn1 O3 176.26(5) . . ?
O1W Mn1 O3 90.46(6) . . ?
O2 Mn1 O3 73.01(5) . . ?
O4 Mn1 O3 105.39(5) . . ?
O5 Mn1 O2 91.65(5) . 2_566 ?
O1W Mn1 O2 174.28(5) . 2_566 ?
O2 Mn1 O2 81.79(6) . 2_566 ?
O4 Mn1 O2 87.99(5) . 2_566 ?
O3 Mn1 O2 84.78(5) . 2_566 ?
O3 C1 N1 119.94(18) . . ?
O3 C1 C6 122.70(19) . 2_565 ?
N1 C1 C6 117.36(17) . 2_565 ?
O1 C2 N1 120.96(17) . . ?
O1 C2 C3 123.69(18) . . ?
N1 C2 C3 115.34(17) . . ?
C4 C3 C7 120.17(18) . 2_565 ?
C4 C3 C2 120.01(18) . . ?
C7 C3 C2 119.78(18) 2_565 . ?
C3 C4 C5 120.63(19) . . ?
C3 C4 H4 119.7 . . ?
C5 C4 H4 119.7 . . ?
C6 C5 C4 119.87(18) . . ?
C6 C5 H5 120.1 . . ?
C4 C5 H5 120.1 . . ?
C5 C6 C7 120.69(18) . . ?
C5 C6 C1 120.25(18) . 2_565 ?
C7 C6 C1 119.07(18) . 2_565 ?
C7 C7 C6 119.2(2) 2_565 . ?
C7 C7 C3 119.4(2) 2_565 2_565 ?
C6 C7 C3 121.36(19) . 2_565 ?
C1 N1 O2 116.22(15) . . ?
C1 N1 C2 126.68(16) . . ?
O2 N1 C2 117.10(16) . . ?
N1 O2 Mn1 109.37(11) . . ?
N1 O2 Mn1 107.90(11) . 2_566 ?
Mn1 O2 Mn1 98.20(6) . 2_566 ?
C1 O3 Mn1 112.35(13) . . ?
O6 C8 N2 119.72(17) . . ?
O6 C8 C13 124.23(18) . 2_657 ?
N2 C8 C13 116.03(17) . 2_657 ?
O4 C9 N2 119.70(18) . . ?
O4 C9 C10 122.93(18) . . ?
N2 C9 C10 117.30(17) . . ?
C11 C10 C14 120.65(18) . 2_657 ?
C11 C10 C9 120.17(18) . . ?
C14 C10 C9 119.11(18) 2_657 . ?
C10 C11 C12 119.72(18) . . ?
C10 C11 H11 120.1 . . ?
C12 C11 H11 120.1 . . ?
C13 C12 C11 120.61(18) . . ?
C13 C12 H12 119.7 . . ?
C11 C12 H12 119.7 . . ?
C12 C13 C14 120.50(18) . . ?
C12 C13 C8 119.75(18) . 2_657 ?
C14 C13 C8 119.74(17) . 2_657 ?
C13 C14 C14 119.2(2) . 2_657 ?
C13 C14 C10 121.50(18) . 2_657 ?
C14 C14 C10 119.3(2) 2_657 2_657 ?
O5 N2 C9 117.55(15) . . ?
O5 N2 C8 116.59(16) . . ?
C9 N2 C8 125.85(16) . . ?
C9 O4 Mn1 114.12(13) . . ?
N2 O5 Mn1 112.47(11) . . ?
Mn1 O1W H1WA 109.7 . . ?
Mn1 O1W H1WB 109.8 . . ?
H1WA O1W H1WB 104.2 . . ?
H2WB O2W H2WA 104.5 . . ?

loop_
_geom_bond_atom_site_label_1
_geom_bond_atom_site_label_2
_geom_bond_distance
_geom_bond_site_symmetry_2
_geom_bond_publ_flag
Mn1 O5 2.1154(14) . ?
Mn1 O1W 2.1651(15) . ?
Mn1 O2 2.1663(14) . ?
Mn1 O4 2.1706(14) . ?
Mn1 O3 2.2111(14) . ?
Mn1 O2 2.3370(15) 2_566 ?
C1 O3 1.236(2) . ?
C1 N1 1.372(3) . ?
C1 C6 1.471(3) 2_565 ?
C2 O1 1.217(3) . ?
C2 N1 1.402(3) . ?
C2 C3 1.485(3) . ?
C3 C4 1.379(3) . ?
C3 C7 1.420(3) 2_565 ?
C4 C5 1.406(3) . ?
C4 H4 0.9500 . ?
C5 C6 1.382(3) . ?
C5 H5 0.9500 . ?
C6 C7 1.416(3) . ?
C6 C1 1.471(3) 2_565 ?
C7 C7 1.408(4) 2_565 ?
C7 C3 1.420(3) 2_565 ?
N1 O2 1.373(2) . ?
O2 Mn1 2.3370(15) 2_566 ?
C8 O6 1.217(3) . ?
C8 N2 1.400(3) . ?
C8 C13 1.477(3) 2_657 ?
C9 O4 1.232(2) . ?
C9 N2 1.384(3) . ?
C9 C10 1.471(3) . ?
C10 C11 1.383(3) . ?
C10 C14 1.416(3) 2_657 ?
C11 C12 1.407(3) . ?
C11 H11 0.9500 . ?
C12 C13 1.379(3) . ?
C12 H12 0.9500 . ?
C13 C14 1.412(3) . ?
C13 C8 1.477(3) 2_657 ?
C14 C14 1.413(4) 2_657 ?
C14 C10 1.416(3) 2_657 ?
N2 O5 1.355(2) . ?
O1W H1WA 0.8753 . ?
O1W H1WB 0.8754 . ?
O2W H2WB 0.8700 . ?
O2W H2WA 0.8700 . ?

loop_
_geom_torsion_atom_site_label_1
_geom_torsion_atom_site_label_2
_geom_torsion_atom_site_label_3
_geom_torsion_atom_site_label_4
_geom_torsion
_geom_torsion_site_symmetry_1
_geom_torsion_site_symmetry_2
_geom_torsion_site_symmetry_3
_geom_torsion_site_symmetry_4
_geom_torsion_publ_flag
O1 C2 C3 C4 -2.1(3) . . . . ?
N1 C2 C3 C4 176.26(17) . . . . ?
O1 C2 C3 C7 -179.96(18) . . . 2_565 ?
N1 C2 C3 C7 -1.6(3) . . . 2_565 ?
C7 C3 C4 C5 -1.1(3) 2_565 . . . ?
C2 C3 C4 C5 -178.89(18) . . . . ?
C3 C4 C5 C6 0.9(3) . . . . ?
C4 C5 C6 C7 -0.3(3) . . . . ?
C4 C5 C6 C1 179.85(18) . . . 2_565 ?
C5 C6 C7 C7 -0.2(3) . . . 2_565 ?
C1 C6 C7 C7 179.7(2) 2_565 . . 2_565 ?
C5 C6 C7 C3 179.89(18) . . . 2_565 ?
C1 C6 C7 C3 -0.3(3) 2_565 . . 2_565 ?
O3 C1 N1 O2 -7.6(3) . . . . ?
C6 C1 N1 O2 172.32(16) 2_565 . . . ?
O3 C1 N1 C2 171.96(18) . . . . ?
C6 C1 N1 C2 -8.1(3) 2_565 . . . ?
O1 C2 N1 C1 -174.82(18) . . . . ?
C3 C2 N1 C1 6.8(3) . . . . ?
O1 C2 N1 O2 4.7(3) . . . . ?
C3 C2 N1 O2 -173.68(15) . . . . ?
C1 N1 O2 Mn1 27.21(19) . . . . ?
C2 N1 O2 Mn1 -152.40(13) . . . . ?
C1 N1 O2 Mn1 -78.61(16) . . . 2_566 ?
C2 N1 O2 Mn1 101.78(15) . . . 2_566 ?
N1 C1 O3 Mn1 -16.2(2) . . . . ?
C6 C1 O3 Mn1 163.84(15) 2_565 . . . ?
O4 C9 C10 C11 2.3(3) . . . . ?
N2 C9 C10 C11 179.10(18) . . . . ?
O4 C9 C10 C14 -174.71(18) . . . 2_657 ?
N2 C9 C10 C14 2.1(3) . . . 2_657 ?
C14 C10 C11 C12 0.8(3) 2_657 . . . ?
C9 C10 C11 C12 -176.16(17) . . . . ?
C10 C11 C12 C13 0.8(3) . . . . ?
C11 C12 C13 C14 -1.6(3) . . . . ?
C11 C12 C13 C8 179.65(17) . . . 2_657 ?
C12 C13 C14 C14 0.8(3) . . . 2_657 ?
C8 C13 C14 C14 179.6(2) 2_657 . . 2_657 ?
C12 C13 C14 C10 -178.42(18) . . . 2_657 ?
C8 C13 C14 C10 0.3(3) 2_657 . . 2_657 ?
O4 C9 N2 O5 0.0(3) . . . . ?
C10 C9 N2 O5 -176.88(16) . . . . ?
O4 C9 N2 C8 -178.91(18) . . . . ?
C10 C9 N2 C8 4.2(3) . . . . ?
O6 C8 N2 O5 -5.4(3) . . . . ?
C13 C8 N2 O5 172.93(16) 2_657 . . . ?
O6 C8 N2 C9 173.57(18) . . . . ?
C13 C8 N2 C9 -8.1(3) 2_657 . . . ?
N2 C9 O4 Mn1 -6.0(2) . . . . ?
C10 C9 O4 Mn1 170.75(14) . . . . ?
C9 N2 O5 Mn1 6.0(2) . . . . ?
C8 N2 O5 Mn1 -174.94(13) . . . . ?
